data_4303306
loop_
_publ_author_name
'Ghulam Abbas'
'Yanhua Lan'
'Valeriu Mereacre'
'Wolfgang Wernsdorfer'
'Rodolphe Clerac'
'Gernot Buth'
'Moulay T. Sougrati'
'Fernande Grandjean'
'Gary J. Long'
'Christopher E. Anson'
'Annie K. Powell'

_publ_contact_author
; 
'Annie K. Powell'
;
_publ_contact_author_email powell@aoc.uni-karlsruhe.de
_publ_contact_author_phone '+49 721 608 2135'
_publ_section_title
;
Magnetic and 57Fe M\"ossbauer Study of the Single Molecule Magnet Behavior
of a Dy3Fe7 Coordination Cluster
;
_journal_name_full 'Inorganic Chemistry'
_journal_page_first 9345
_journal_page_last 9355
_journal_paper_doi 10.1021/ic901248r
_journal_volume 48
_journal_year 2009
_chemical_formula_moiety 'C63 H99 Dy3 Fe7 N25 O26, 7(C H4 O), 2(H2 O)'
_chemical_formula_sum 'C70 H131 Dy3 Fe7 N25 O35'
_chemical_formula_weight 2761.45
_chemical_name_systematic
; 
 ? 
;
_space_group_IT_number 2
_symmetry_cell_setting triclinic
_symmetry_space_group_name_Hall '-P 1'
_symmetry_space_group_name_H-M 'P -1'
_atom_sites_solution_hydrogens geom
_atom_sites_solution_primary direct
_atom_sites_solution_secondary difmap
_audit_creation_method SHELXL-97
_cell_angle_alpha 90.430(2)
_cell_angle_beta 92.445(2)
_cell_angle_gamma 98.504(2)
_cell_formula_units_Z 2
_cell_length_a 14.2482(17)
_cell_length_b 17.446(2)
_cell_length_c 21.224(2)
_cell_measurement_reflns_used 11763
_cell_measurement_temperature 100(2)
_cell_measurement_theta_max 27.97
_cell_measurement_theta_min 2.25
_cell_volume 5212.5(10)
_computing_cell_refinement 'SMART-NT 5.6 (Bruker AXS Inc., 2005)'
_computing_data_collection 'SMART-NT 5.6 (Bruker AXS Inc., 2005)'
_computing_data_reduction 'SAINT+ 6.45 (Bruker AXS Inc., 2003)'
_computing_molecular_graphics 'SHELXTL 6.12 (BrukerAXS Inc., 2003)'
_computing_publication_material 'SHELXTL 6.12 (BrukerAXS Inc., 2003)'
_computing_structure_refinement 'SHELXTL 6.12 (BrukerAXS Inc., 2003)'
_computing_structure_solution 'SHELXTL 6.12 (BrukerAXS Inc., 2003)'
_diffrn_ambient_temperature 100(2)
_diffrn_detector_area_resol_mean 8.333
_diffrn_measured_fraction_theta_full 0.986
_diffrn_measured_fraction_theta_max 0.968
_diffrn_measurement_device_type 'Bruker SMART Apex'
_diffrn_measurement_method 'CCD area detector'
_diffrn_radiation_monochromator graphite
_diffrn_radiation_source 'rotating anode'
_diffrn_radiation_type MoK\a
_diffrn_radiation_wavelength 0.71073
_diffrn_reflns_av_R_equivalents 0.0389
_diffrn_reflns_av_sigmaI/netI 0.0302
_diffrn_reflns_limit_h_max 17
_diffrn_reflns_limit_h_min -17
_diffrn_reflns_limit_k_max 22
_diffrn_reflns_limit_k_min -22
_diffrn_reflns_limit_l_max 26
_diffrn_reflns_limit_l_min 0
_diffrn_reflns_number 44477
_diffrn_reflns_theta_full 25.00
_diffrn_reflns_theta_max 26.73
_diffrn_reflns_theta_min 2.27
_exptl_absorpt_coefficient_mu 3.152
_exptl_absorpt_correction_T_max 0.810
_exptl_absorpt_correction_T_min 0.486
_exptl_absorpt_correction_type multi-scan
_exptl_absorpt_process_details 'TWINABS (Bruker AXS Inc., 2005)'
_exptl_crystal_colour orange
_exptl_crystal_density_diffrn 1.759
_exptl_crystal_density_method 'not measured'
_exptl_crystal_description needle
_exptl_crystal_F_000 2772
_exptl_crystal_size_max 0.42
_exptl_crystal_size_mid 0.11
_exptl_crystal_size_min 0.07
_refine_diff_density_max 2.887
_refine_diff_density_min -1.560
_refine_diff_density_rms 0.167
_refine_ls_extinction_method none
_refine_ls_goodness_of_fit_ref 1.071
_refine_ls_hydrogen_treatment constr
_refine_ls_matrix_type full
_refine_ls_number_parameters 1213
_refine_ls_number_reflns 24716
_refine_ls_number_restraints 17
_refine_ls_restrained_S_all 1.071
_refine_ls_R_factor_all 0.0717
_refine_ls_R_factor_gt 0.0551
_refine_ls_shift/su_max 0.001
_refine_ls_shift/su_mean 0.000
_refine_ls_structure_factor_coef Fsqd
_refine_ls_weighting_details 'calc w=1/[\s^2^(Fo^2^)+(0.1065P)^2^+19.4601P] where P=(Fo^2^+2Fc^2^)/3'
_refine_ls_weighting_scheme calc
_refine_ls_wR_factor_gt 0.1588
_refine_ls_wR_factor_ref 0.1753
_reflns_number_gt 19922
_reflns_number_total 24716
_reflns_threshold_expression >2sigma(I)
_cod_data_source_file ic901248r_si_002.cif
_cod_data_source_block fe7dy3
_cod_original_cell_volume 5212.4(11)
_cod_original_sg_symbol_Hall '-P 1 '
_cod_database_code 4303306

loop_
_symmetry_equiv_pos_as_xyz
'x, y, z'
'-x, -y, -z'

loop_
_atom_site_label
_atom_site_type_symbol
_atom_site_fract_x
_atom_site_fract_y
_atom_site_fract_z
_atom_site_U_iso_or_equiv
_atom_site_adp_type
_atom_site_occupancy
_atom_site_symmetry_multiplicity
_atom_site_calc_flag
_atom_site_refinement_flags
_atom_site_disorder_assembly
_atom_site_disorder_group
Dy1 Dy 0.27090(4) 0.50568(3) 0.298820(15) 0.02734(9) Uani 1 1 d . A .
Dy2 Dy 0.39843(3) 0.66597(3) 0.19343(2) 0.03315(12) Uani 1 1 d . A .
Dy3 Dy 0.12765(3) 0.34110(3) 0.19415(2) 0.03326(13) Uani 1 1 d . A .
Fe1 Fe 0.25896(15) 0.50250(12) 0.14224(5) 0.0323(2) Uani 1 1 d . A .
Fe2 Fe 0.17308(11) 0.65195(9) 0.23253(7) 0.0322(3) Uani 1 1 d . A .
Fe3 Fe 0.35875(11) 0.35674(9) 0.23140(8) 0.0327(4) Uani 1 1 d . A .
Fe4 Fe 0.50222(11) 0.59899(9) 0.33797(7) 0.0338(3) Uani 1 1 d . A .
Fe5 Fe 0.04596(10) 0.41276(9) 0.33976(7) 0.0310(3) Uani 1 1 d . A .
Fe6 Fe 0.62543(11) 0.72310(9) 0.25024(8) 0.0377(3) Uani 1 1 d . A .
Fe7 Fe -0.09078(11) 0.28647(9) 0.25223(8) 0.0369(3) Uani 1 1 d . A .
O1 O 0.2500(5) 0.5803(4) 0.2042(3) 0.0324(15) Uani 1 1 d . . .
O2 O 0.2771(5) 0.4289(4) 0.2041(3) 0.0356(16) Uani 1 1 d . . .
O3 O 0.4294(5) 0.5609(4) 0.2598(3) 0.0353(16) Uani 1 1 d . . .
H3 H 0.4599 0.5215 0.2369 0.042 Uiso 1 1 calc R . .
O4 O 0.1083(5) 0.4493(4) 0.2618(3) 0.0300(15) Uani 1 1 d . . .
H4 H 0.0744 0.4880 0.2393 0.036 Uiso 1 1 calc R . .
N1 N 0.2508(8) 0.4999(8) 0.0380(3) 0.0455(18) Uani 1 1 d . . .
C1A C 0.1830(17) 0.4228(14) 0.0178(11) 0.044(5) Uiso 0.50 1 d P A 1
H1AA H 0.1632 0.4232 -0.0274 0.052 Uiso 0.50 1 calc PR A 1
H1AB H 0.2143 0.3767 0.0262 0.052 Uiso 0.50 1 calc PR A 1
C2A C 0.1007(13) 0.4242(11) 0.0585(8) 0.023(4) Uiso 0.50 1 d P A 1
H2AA H 0.0614 0.4625 0.0419 0.028 Uiso 0.50 1 calc PR A 1
H2AB H 0.0609 0.3726 0.0570 0.028 Uiso 0.50 1 calc PR A 1
C1B C 0.1509(16) 0.5186(13) 0.0248(11) 0.042(5) Uiso 0.50 1 d P A 2
H1BA H 0.1336 0.5145 -0.0209 0.051 Uiso 0.50 1 calc PR A 2
H1BB H 0.1457 0.5716 0.0398 0.051 Uiso 0.50 1 calc PR A 2
C2B C 0.0857(18) 0.4569(15) 0.0621(12) 0.045(6) Uiso 0.50 1 d P A 2
H2BA H 0.0240 0.4749 0.0682 0.054 Uiso 0.50 1 calc PR A 2
H2BB H 0.0736 0.4075 0.0377 0.054 Uiso 0.50 1 calc PR A 2
O5 O 0.1312(6) 0.4442(5) 0.1232(3) 0.040(2) Uani 1 1 d . . .
C3A C 0.3495(19) 0.4888(16) 0.0230(13) 0.055(7) Uiso 0.50 1 d P A 1
H3AA H 0.3612 0.4359 0.0343 0.066 Uiso 0.50 1 calc PR A 1
H3AB H 0.3597 0.4964 -0.0225 0.066 Uiso 0.50 1 calc PR A 1
C4A C 0.4127(16) 0.5471(13) 0.0608(10) 0.034(5) Uiso 0.50 1 d P A 1
H4A1 H 0.4765 0.5311 0.0642 0.041 Uiso 0.50 1 calc PR A 1
H4A2 H 0.4188 0.5968 0.0380 0.041 Uiso 0.50 1 calc PR A 1
C3B C 0.3119(16) 0.5800(13) 0.0176(11) 0.041(5) Uiso 0.50 1 d P A 2
H3BA H 0.3231 0.5792 -0.0281 0.049 Uiso 0.50 1 calc PR A 2
H3BB H 0.2781 0.6242 0.0269 0.049 Uiso 0.50 1 calc PR A 2
C4B C 0.4078(19) 0.5873(17) 0.0568(13) 0.053(6) Uiso 0.50 1 d P A 2
H4B1 H 0.4508 0.5548 0.0379 0.063 Uiso 0.50 1 calc PR A 2
H4B2 H 0.4395 0.6418 0.0583 0.063 Uiso 0.50 1 calc PR A 2
O6 O 0.3835(5) 0.5600(5) 0.1221(3) 0.0405(19) Uani 1 1 d . . .
C5A C 0.219(3) 0.560(2) 0.0106(17) 0.082(10) Uiso 0.50 1 d P A 1
H5AA H 0.2174 0.5535 -0.0353 0.123 Uiso 0.50 1 calc PR A 1
H5AB H 0.2603 0.6080 0.0231 0.123 Uiso 0.50 1 calc PR A 1
H5AC H 0.1541 0.5629 0.0240 0.123 Uiso 0.50 1 calc PR A 1
C5B C 0.2804(19) 0.4403(15) 0.0078(13) 0.056(7) Uiso 0.50 1 d P A 2
H5BA H 0.2730 0.4469 -0.0378 0.085 Uiso 0.50 1 calc PR A 2
H5BB H 0.2423 0.3916 0.0199 0.085 Uiso 0.50 1 calc PR A 2
H5BC H 0.3474 0.4390 0.0195 0.085 Uiso 0.50 1 calc PR A 2
N2 N 0.1269(6) 0.7454(5) 0.2914(5) 0.044(2) Uani 1 1 d . . .
C6 C 0.0958(9) 0.7027(7) 0.3485(6) 0.049(3) Uani 1 1 d . . .
H6A H 0.0329 0.6710 0.3396 0.059 Uiso 1 1 calc R . .
H6B H 0.0896 0.7398 0.3830 0.059 Uiso 1 1 calc R . .
C7 C 0.1680(9) 0.6505(6) 0.3683(5) 0.042(3) Uani 1 1 d . . .
H7A H 0.2281 0.6823 0.3836 0.050 Uiso 1 1 calc R . .
H7B H 0.1435 0.6165 0.4030 0.050 Uiso 1 1 calc R . .
O7 O 0.1842(5) 0.6050(4) 0.3157(3) 0.0355(16) Uani 1 1 d . . .
C8 C 0.2079(9) 0.8070(7) 0.3047(7) 0.056(3) Uani 1 1 d . . .
H8A H 0.2383 0.7991 0.3465 0.067 Uiso 1 1 calc R . .
H8B H 0.1860 0.8583 0.3052 0.067 Uiso 1 1 calc R . .
C9 C 0.2786(8) 0.8039(5) 0.2534(6) 0.041(3) Uani 1 1 d . A .
H9A H 0.2535 0.8231 0.2133 0.049 Uiso 1 1 calc R . .
H9B H 0.3395 0.8369 0.2655 0.049 Uiso 1 1 calc R . .
O8 O 0.2932(5) 0.7259(4) 0.2459(4) 0.0400(18) Uani 1 1 d . . .
C10 C 0.0452(9) 0.7767(7) 0.2616(7) 0.054(3) Uani 1 1 d . . .
H10A H 0.0292 0.8189 0.2878 0.081 Uiso 1 1 calc R . .
H10B H -0.0095 0.7355 0.2573 0.081 Uiso 1 1 calc R . .
H10C H 0.0618 0.7964 0.2197 0.081 Uiso 1 1 calc R . .
N3 N 0.4170(7) 0.2669(5) 0.2900(4) 0.042(2) Uani 1 1 d . . .
C11 C 0.4549(8) 0.3110(6) 0.3476(6) 0.045(3) Uani 1 1 d . . .
H11A H 0.5168 0.3423 0.3394 0.055 Uiso 1 1 calc R . .
H11B H 0.4649 0.2747 0.3820 0.055 Uiso 1 1 calc R . .
C12 C 0.3848(7) 0.3644(6) 0.3675(5) 0.037(2) Uani 1 1 d . . .
H12A H 0.3271 0.3331 0.3834 0.044 Uiso 1 1 calc R . .
H12B H 0.4142 0.3999 0.4017 0.044 Uiso 1 1 calc R . .
O9 O 0.3601(5) 0.4075(4) 0.3150(3) 0.0352(15) Uani 1 1 d . . .
C13 C 0.3350(9) 0.2080(6) 0.3025(7) 0.050(3) Uani 1 1 d . . .
H13A H 0.3103 0.2197 0.3439 0.060 Uiso 1 1 calc R . .
H13B H 0.3566 0.1567 0.3054 0.060 Uiso 1 1 calc R . .
C14 C 0.2550(9) 0.2036(7) 0.2526(7) 0.050(3) Uani 1 1 d . A .
H14A H 0.2740 0.1829 0.2122 0.060 Uiso 1 1 calc R . .
H14B H 0.1973 0.1703 0.2663 0.060 Uiso 1 1 calc R . .
O10 O 0.2389(5) 0.2830(4) 0.2461(3) 0.0372(17) Uani 1 1 d . . .
C15 C 0.4901(10) 0.2320(8) 0.2585(7) 0.062(4) Uani 1 1 d . . .
H15A H 0.5135 0.1936 0.2862 0.093 Uiso 1 1 calc R . .
H15B H 0.5428 0.2724 0.2490 0.093 Uiso 1 1 calc R . .
H15C H 0.4628 0.2065 0.2191 0.093 Uiso 1 1 calc R . .
N4 N 0.5207(7) 0.6791(5) 0.4208(4) 0.044(2) Uani 1 1 d . . .
C16 C 0.5377(9) 0.7580(7) 0.3978(5) 0.049(3) Uani 1 1 d . . .
H16A H 0.6061 0.7722 0.3902 0.059 Uiso 1 1 calc R . .
H16B H 0.5211 0.7939 0.4305 0.059 Uiso 1 1 calc R . .
C17 C 0.4792(9) 0.7676(7) 0.3364(6) 0.046(3) Uani 1 1 d . A .
H17A H 0.4106 0.7619 0.3447 0.056 Uiso 1 1 calc R . .
H17B H 0.4986 0.8194 0.3184 0.056 Uiso 1 1 calc R . .
O11 O 0.4976(5) 0.7073(4) 0.2931(4) 0.0376(16) Uani 1 1 d . . .
C18 C 0.4284(9) 0.6669(8) 0.4542(5) 0.053(3) Uani 1 1 d . . .
H18A H 0.4413 0.6738 0.5003 0.064 Uiso 1 1 calc R . .
H18B H 0.3881 0.7056 0.4399 0.064 Uiso 1 1 calc R . .
C19 C 0.3781(9) 0.5877(8) 0.4402(5) 0.052(3) Uani 1 1 d . A .
H19A H 0.4115 0.5489 0.4620 0.063 Uiso 1 1 calc R . .
H19B H 0.3125 0.5823 0.4550 0.063 Uiso 1 1 calc R . .
O12 O 0.3763(5) 0.5753(4) 0.3731(3) 0.0361(16) Uani 1 1 d . . .
C20 C 0.6000(10) 0.6657(8) 0.4628(6) 0.059(3) Uani 1 1 d . . .
H20A H 0.6083 0.7042 0.4972 0.089 Uiso 1 1 calc R . .
H20B H 0.6581 0.6702 0.4391 0.089 Uiso 1 1 calc R . .
H20C H 0.5869 0.6136 0.4803 0.089 Uiso 1 1 calc R . .
N5 N 0.0416(6) 0.3351(5) 0.4225(4) 0.040(2) Uani 1 1 d . . .
C21 C 0.0172(9) 0.2526(6) 0.3984(6) 0.049(3) Uani 1 1 d . . .
H21A H -0.0524 0.2388 0.3914 0.059 Uiso 1 1 calc R . .
H21B H 0.0394 0.2164 0.4295 0.059 Uiso 1 1 calc R . .
C22 C 0.0663(8) 0.2474(6) 0.3369(5) 0.041(2) Uani 1 1 d . A .
H22A H 0.1359 0.2551 0.3455 0.049 Uiso 1 1 calc R . .
H22B H 0.0476 0.1949 0.3182 0.049 Uiso 1 1 calc R . .
O13 O 0.0432(5) 0.3026(4) 0.2938(3) 0.0350(15) Uani 1 1 d . . .
C23 C 0.1400(8) 0.3484(7) 0.4544(5) 0.044(3) Uani 1 1 d . . .
H23A H 0.1780 0.3097 0.4388 0.053 Uiso 1 1 calc R . .
H23B H 0.1351 0.3424 0.5005 0.053 Uiso 1 1 calc R . .
C24 C 0.1882(7) 0.4296(6) 0.4400(4) 0.039(2) Uani 1 1 d . A .
H24A H 0.1578 0.4686 0.4627 0.047 Uiso 1 1 calc R . .
H24B H 0.2561 0.4359 0.4540 0.047 Uiso 1 1 calc R . .
O14 O 0.1794(5) 0.4407(4) 0.3737(3) 0.0357(16) Uani 1 1 d . . .
C25 C -0.0310(9) 0.3526(8) 0.4678(6) 0.055(3) Uani 1 1 d . . .
H25A H -0.0293 0.3191 0.5045 0.083 Uiso 1 1 calc R . .
H25B H -0.0944 0.3432 0.4469 0.083 Uiso 1 1 calc R . .
H25C H -0.0166 0.4070 0.4815 0.083 Uiso 1 1 calc R . .
N6 N 0.7420(7) 0.6751(6) 0.2068(5) 0.049(2) Uani 1 1 d . . .
C26 C 0.7830(8) 0.6324(8) 0.2583(8) 0.061(4) Uani 1 1 d . A .
H26A H 0.8226 0.6694 0.2877 0.073 Uiso 1 1 calc R . .
H26B H 0.8241 0.5972 0.2407 0.073 Uiso 1 1 calc R . .
C27 C 0.7049(9) 0.5862(8) 0.2933(9) 0.078(5) Uani 1 1 d . . .
H27A H 0.6782 0.5392 0.2683 0.093 Uiso 1 1 calc R A .
H27B H 0.7308 0.5695 0.3341 0.093 Uiso 1 1 calc R . .
O15 O 0.6315(5) 0.6316(4) 0.3043(4) 0.0412(18) Uani 1 1 d . A .
C28 C 0.6971(10) 0.6229(10) 0.1550(10) 0.099(7) Uani 1 1 d . A .
H28A H 0.6769 0.5705 0.1717 0.119 Uiso 1 1 calc R . .
H28B H 0.7440 0.6185 0.1225 0.119 Uiso 1 1 calc R . .
C29 C 0.6140(9) 0.6531(11) 0.1262(8) 0.084(6) Uani 1 1 d . . .
H29A H 0.6350 0.7000 0.1016 0.101 Uiso 1 1 calc R A .
H29B H 0.5773 0.6136 0.0974 0.101 Uiso 1 1 calc R . .
O16 O 0.5581(5) 0.6709(5) 0.1745(4) 0.0419(18) Uani 1 1 d . A .
C30 C 0.8142(9) 0.7369(8) 0.1804(7) 0.057(3) Uani 1 1 d . A .
H30A H 0.8651 0.7129 0.1623 0.085 Uiso 1 1 calc R . .
H30B H 0.8410 0.7733 0.2141 0.085 Uiso 1 1 calc R . .
H30C H 0.7834 0.7649 0.1474 0.085 Uiso 1 1 calc R . .
N7 N -0.2134(6) 0.3329(5) 0.2092(5) 0.046(2) Uani 1 1 d . . .
C31 C -0.2495(9) 0.3730(8) 0.2623(8) 0.063(4) Uani 1 1 d . A .
H31A H -0.2816 0.3344 0.2912 0.076 Uiso 1 1 calc R . .
H31B H -0.2964 0.4055 0.2462 0.076 Uiso 1 1 calc R . .
C32 C -0.1658(9) 0.4246(8) 0.2982(9) 0.069(4) Uani 1 1 d . . .
H32A H -0.1452 0.4718 0.2739 0.083 Uiso 1 1 calc R A .
H32B H -0.1860 0.4406 0.3398 0.083 Uiso 1 1 calc R . .
O17 O -0.0894(5) 0.3809(4) 0.3065(4) 0.0428(19) Uani 1 1 d . A .
C33 C -0.1762(9) 0.3868(10) 0.1589(8) 0.075(5) Uani 1 1 d . A .
H33A H -0.1518 0.4387 0.1771 0.090 Uiso 1 1 calc R . .
H33B H -0.2272 0.3922 0.1268 0.090 Uiso 1 1 calc R . .
C34 C -0.0971(9) 0.3522(11) 0.1294(7) 0.076(5) Uani 1 1 d . . .
H34A H -0.1239 0.3047 0.1052 0.092 Uiso 1 1 calc R A .
H34B H -0.0641 0.3896 0.0999 0.092 Uiso 1 1 calc R . .
O18 O -0.0319(5) 0.3339(5) 0.1766(3) 0.0387(18) Uani 1 1 d . A .
C35 C -0.2885(8) 0.2723(8) 0.1830(6) 0.056(3) Uani 1 1 d . A .
H35A H -0.3410 0.2965 0.1648 0.084 Uiso 1 1 calc R . .
H35B H -0.3117 0.2373 0.2167 0.084 Uiso 1 1 calc R . .
H35C H -0.2625 0.2428 0.1502 0.084 Uiso 1 1 calc R . .
O19 O 0.1540(6) 0.7045(5) 0.1475(4) 0.048(2) Uani 1 1 d . . .
O20 O 0.2999(5) 0.7066(5) 0.1122(4) 0.050(2) Uani 1 1 d . . .
C36 C 0.2195(8) 0.7267(7) 0.1088(6) 0.045(3) Uani 1 1 d . A .
C37 C 0.1936(10) 0.7754(8) 0.0558(6) 0.050(3) Uani 1 1 d . . .
C38 C 0.0988(10) 0.7788(9) 0.0387(7) 0.056(4) Uani 1 1 d . A .
H38A H 0.0490 0.7486 0.0599 0.067 Uiso 1 1 calc R . .
C39 C 0.0788(13) 0.8280(11) -0.0105(8) 0.081(6) Uani 1 1 d . . .
H39A H 0.0147 0.8307 -0.0235 0.097 Uiso 1 1 calc R A .
C40 C 0.1503(15) 0.8718(11) -0.0395(8) 0.089(6) Uani 1 1 d . A .
H40A H 0.1362 0.9074 -0.0709 0.107 Uiso 1 1 calc R . .
C41 C 0.2437(15) 0.8650(12) -0.0237(8) 0.091(6) Uani 1 1 d . . .
H41A H 0.2937 0.8931 -0.0460 0.109 Uiso 1 1 calc R A .
C42 C 0.2632(11) 0.8185(10) 0.0234(7) 0.069(5) Uani 1 1 d . A .
H42A H 0.3277 0.8153 0.0347 0.083 Uiso 1 1 calc R . .
O21 O 0.3648(5) 0.2997(5) 0.1466(4) 0.047(2) Uani 1 1 d . . .
O22 O 0.2124(6) 0.2973(5) 0.1114(4) 0.049(2) Uani 1 1 d . . .
C43 C 0.2957(8) 0.2805(7) 0.1084(5) 0.042(3) Uani 1 1 d . A .
C44 C 0.3098(9) 0.2271(7) 0.0539(5) 0.044(3) Uani 1 1 d . . .
C45 C 0.2337(12) 0.1819(10) 0.0240(7) 0.075(5) Uani 1 1 d . A .
H45A H 0.1707 0.1874 0.0342 0.089 Uiso 1 1 calc R . .
C46 C 0.2493(13) 0.1283(10) -0.0210(9) 0.085(6) Uani 1 1 d . . .
H46A H 0.1971 0.0943 -0.0396 0.102 Uiso 1 1 calc R A .
C47 C 0.3381(15) 0.1238(10) -0.0388(8) 0.087(6) Uani 1 1 d . A .
H47A H 0.3473 0.0882 -0.0712 0.104 Uiso 1 1 calc R . .
C48 C 0.4139(13) 0.1689(10) -0.0113(8) 0.078(5) Uani 1 1 d . . .
H48A H 0.4761 0.1643 -0.0239 0.094 Uiso 1 1 calc R A .
C49 C 0.4012(11) 0.2227(9) 0.0359(7) 0.062(4) Uani 1 1 d . A .
H49A H 0.4541 0.2554 0.0550 0.074 Uiso 1 1 calc R . .
O23 O 0.6058(6) 0.8259(5) 0.2135(4) 0.049(2) Uani 1 1 d . . .
O24 O 0.4563(6) 0.7991(4) 0.1768(4) 0.050(2) Uani 1 1 d . . .
C50 C 0.5311(9) 0.8458(7) 0.1875(6) 0.045(3) Uani 1 1 d . A .
C51 C 0.5347(10) 0.9275(6) 0.1687(6) 0.049(3) Uani 1 1 d . . .
C52 C 0.4575(11) 0.9482(8) 0.1338(8) 0.069(4) Uani 1 1 d . A .
H52A H 0.4041 0.9108 0.1219 0.083 Uiso 1 1 calc R . .
C53 C 0.4610(14) 1.0255(10) 0.1170(10) 0.086(5) Uani 1 1 d . . .
H53A H 0.4085 1.0409 0.0938 0.103 Uiso 1 1 calc R A .
C54 C 0.5390(16) 1.0806(9) 0.1331(9) 0.085(5) Uani 1 1 d . A .
H54A H 0.5407 1.1328 0.1202 0.102 Uiso 1 1 calc R . .
C55 C 0.6134(16) 1.0585(8) 0.1677(9) 0.089(6) Uani 1 1 d . . .
H55A H 0.6665 1.0962 0.1795 0.107 Uiso 1 1 calc R A .
C56 C 0.6128(12) 0.9820(7) 0.1859(6) 0.064(4) Uani 1 1 d . A .
H56A H 0.6650 0.9674 0.2099 0.077 Uiso 1 1 calc R . .
O25 O -0.0784(6) 0.1820(4) 0.2150(4) 0.048(2) Uani 1 1 d . . .
O26 O 0.0674(6) 0.2071(5) 0.1779(4) 0.050(2) Uani 1 1 d . . .
C57 C -0.0057(8) 0.1625(6) 0.1889(6) 0.043(3) Uani 1 1 d . A .
C58 C -0.0124(9) 0.0786(7) 0.1713(6) 0.050(3) Uani 1 1 d . . .
C59 C 0.0578(11) 0.0532(8) 0.1383(9) 0.070(4) Uani 1 1 d . A .
H59A H 0.1118 0.0891 0.1283 0.085 Uiso 1 1 calc R . .
C60 C 0.0525(15) -0.0234(10) 0.1191(10) 0.098(7) Uani 1 1 d . . .
H60A H 0.1002 -0.0397 0.0944 0.117 Uiso 1 1 calc R A .
C61 C -0.0242(16) -0.0754(8) 0.1367(9) 0.092(6) Uani 1 1 d . A .
H61A H -0.0282 -0.1287 0.1256 0.111 Uiso 1 1 calc R . .
C62 C -0.0956(12) -0.0505(8) 0.1705(7) 0.069(4) Uani 1 1 d . . .
H62A H -0.1500 -0.0857 0.1809 0.083 Uiso 1 1 calc R A .
C63 C -0.0863(10) 0.0252(7) 0.1883(7) 0.057(3) Uani 1 1 d . A .
H63A H -0.1331 0.0415 0.2138 0.069 Uiso 1 1 calc R . .
N11 N 0.0401(6) 0.5924(6) 0.2157(4) 0.037(2) Uani 1 1 d . . .
N12 N -0.0051(7) 0.5883(6) 0.1654(5) 0.049(3) Uani 1 1 d . A .
N13 N -0.0495(10) 0.5837(9) 0.1200(6) 0.082(4) Uani 1 1 d . . .
N21 N 0.4915(7) 0.4177(6) 0.2135(5) 0.042(2) Uani 1 1 d . . .
N22 N 0.5274(7) 0.4177(6) 0.1638(5) 0.047(2) Uani 1 1 d . A .
N23 N 0.5671(10) 0.4183(8) 0.1168(6) 0.085(4) Uani 1 1 d . . .
N31 N 0.5472(6) 0.5126(5) 0.3842(5) 0.049(2) Uani 1 1 d . . .
N32 N 0.6084(7) 0.4753(6) 0.3944(4) 0.047(2) Uani 1 1 d . A .
N33 N 0.6644(9) 0.4355(8) 0.4086(6) 0.079(4) Uani 1 1 d . . .
N41 N 0.0086(7) 0.5017(6) 0.3852(4) 0.048(2) Uani 1 1 d . . .
N42 N -0.0540(8) 0.5399(6) 0.3914(5) 0.051(3) Uani 1 1 d . A .
N43 N -0.1107(8) 0.5787(8) 0.3972(7) 0.083(4) Uani 1 1 d . . .
N51 N 0.7223(8) 0.7882(6) 0.3082(5) 0.057(3) Uani 1 1 d . . .
N52 N 0.7500(11) 0.8551(8) 0.3065(8) 0.096(5) Uani 1 1 d D A .
N53A N 0.756(2) 0.9222(13) 0.3183(16) 0.092(9) Uiso 0.50 1 d PD A 1
N53B N 0.796(2) 0.9135(14) 0.2941(15) 0.084(8) Uiso 0.50 1 d PD A 2
N61 N -0.1818(8) 0.2248(6) 0.3115(5) 0.053(3) Uani 1 1 d . . .
N62 N -0.2088(10) 0.1580(8) 0.3086(7) 0.078(4) Uani 1 1 d D A .
N63A N -0.2467(19) 0.0943(12) 0.3064(13) 0.100(8) Uiso 0.68 1 d PD A 1
N63B N -0.198(5) 0.095(2) 0.324(3) 0.12(2) Uiso 0.32 1 d PD A 2
O71 O 0.2856(14) 0.7251(11) 0.5836(9) 0.163(7) Uani 1 1 d . . .
O72 O 0.7768(17) 0.8486(13) 0.5517(11) 0.206(10) Uani 1 1 d . . .
O73A O 0.396(4) 0.915(3) 0.441(3) 0.27(3) Uiso 0.50 1 d PD B 1
O73B O 0.243(2) 0.8028(16) 0.4821(14) 0.114(9) Uiso 0.50 1 d PD B 2
C73 C 0.324(4) 0.854(4) 0.464(4) 0.44(4) Uiso 1 1 d D . .
O74 O 0.276(3) 1.006(2) 0.2962(18) 0.334(16) Uiso 1 1 d D . .
C74 C 0.280(4) 1.012(3) 0.225(2) 0.31(2) Uiso 1 1 d D . .
O75A O 0.092(5) 0.967(4) 0.586(3) 0.33(4) Uiso 0.50 1 d PD C 1
O75B O 0.122(3) 0.8815(19) 0.4734(17) 0.140(11) Uiso 0.50 1 d PD C 2
C75 C 0.123(6) 0.933(4) 0.527(3) 0.46(5) Uiso 1 1 d D . .
O76A O 0.132(4) 0.994(3) 0.366(2) 0.21(2) Uiso 0.50 1 d PD D 1
O76B O 0.125(4) 1.058(3) 0.356(3) 0.22(2) Uiso 0.50 1 d PD D 2
C76 C 0.037(3) 1.002(3) 0.338(3) 0.31(3) Uiso 1 1 d D . .
O77A O 0.425(4) 0.847(3) 0.568(3) 0.23(2) Uiso 0.50 1 d PD E 1
C77A C 0.526(5) 0.876(5) 0.560(4) 0.23(4) Uiso 0.50 1 d PD E 1
O77B O 0.613(3) 0.880(2) 0.542(2) 0.176(15) Uiso 0.50 1 d PD F 2
C77B C 0.642(4) 0.940(3) 0.494(3) 0.17(2) Uiso 0.50 1 d PD F 2
O78A O 0.419(5) 0.981(4) 0.352(3) 0.27(3) Uiso 0.50 1 d PD G 1
O78B O 0.606(4) 0.993(3) 0.392(3) 0.26(3) Uiso 0.50 1 d PD G 2
C78 C 0.521(5) 1.008(5) 0.351(4) 0.45(5) Uiso 1 1 d D . .
O79A O 0.919(3) 0.864(2) 0.4671(18) 0.161(13) Uiso 0.50 1 d PD H 1
O79B O 0.832(3) 0.734(2) 0.392(2) 0.202(18) Uiso 0.50 1 d PD H 2
C79 C 0.886(4) 0.803(3) 0.419(3) 0.33(3) Uiso 1 1 d D . .

loop_
_atom_site_aniso_label
_atom_site_aniso_U_11
_atom_site_aniso_U_22
_atom_site_aniso_U_33
_atom_site_aniso_U_23
_atom_site_aniso_U_13
_atom_site_aniso_U_12
Dy1 0.02760(16) 0.03445(18) 0.02081(16) -0.0011(2) 0.0003(2) 0.00770(13)
Dy2 0.0271(2) 0.0431(3) 0.0303(3) 0.0071(2) 0.0001(2) 0.0088(2)
Dy3 0.0269(2) 0.0417(3) 0.0317(3) -0.0099(2) 0.0013(2) 0.0072(2)
Fe1 0.0287(5) 0.0498(6) 0.0192(5) -0.0009(8) -0.0001(7) 0.0096(4)
Fe2 0.0281(7) 0.0389(9) 0.0309(8) 0.0033(6) 0.0009(6) 0.0093(6)
Fe3 0.0275(7) 0.0410(9) 0.0306(8) -0.0056(7) 0.0010(6) 0.0089(7)
Fe4 0.0321(8) 0.0395(8) 0.0300(8) 0.0017(7) -0.0040(6) 0.0079(6)
Fe5 0.0286(7) 0.0367(8) 0.0283(8) -0.0027(6) 0.0048(6) 0.0058(6)
Fe6 0.0309(8) 0.0376(8) 0.0446(9) 0.0025(7) -0.0020(7) 0.0064(6)
Fe7 0.0325(8) 0.0363(8) 0.0417(9) -0.0064(7) 0.0053(7) 0.0041(6)
O1 0.027(3) 0.053(4) 0.017(3) -0.002(3) 0.001(3) 0.008(3)
O2 0.042(4) 0.034(4) 0.034(4) -0.010(3) 0.001(3) 0.018(3)
O3 0.039(4) 0.040(4) 0.030(4) -0.003(3) -0.004(3) 0.014(3)
O4 0.024(3) 0.040(4) 0.029(4) 0.015(3) 0.011(3) 0.009(3)
N1 0.035(4) 0.079(5) 0.020(3) -0.008(6) 0.001(5) 0.001(3)
O5 0.031(4) 0.070(6) 0.020(4) 0.003(3) -0.007(3) 0.007(4)
O6 0.028(4) 0.064(5) 0.029(4) -0.004(4) 0.002(3) 0.003(4)
N2 0.030(5) 0.033(5) 0.071(7) 0.002(5) 0.003(5) 0.013(4)
C6 0.055(7) 0.048(7) 0.050(7) -0.001(5) 0.014(6) 0.022(6)
C7 0.062(7) 0.033(5) 0.031(5) 0.000(4) 0.013(5) 0.009(5)
O7 0.042(4) 0.043(4) 0.023(3) -0.004(3) 0.002(3) 0.013(3)
C8 0.053(7) 0.048(7) 0.069(9) -0.011(6) 0.012(7) 0.011(6)
C9 0.040(6) 0.018(5) 0.065(7) 0.008(5) 0.010(5) 0.007(4)
O8 0.029(4) 0.038(4) 0.052(5) -0.006(3) -0.004(3) 0.006(3)
C10 0.042(7) 0.053(7) 0.073(9) 0.016(6) 0.003(6) 0.025(6)
N3 0.042(5) 0.048(5) 0.037(5) 0.003(4) 0.003(4) 0.012(4)
C11 0.044(6) 0.040(6) 0.052(7) 0.006(5) -0.002(5) 0.005(5)
C12 0.037(5) 0.043(6) 0.033(5) 0.008(4) -0.002(4) 0.016(5)
O9 0.037(4) 0.038(4) 0.031(4) -0.002(3) 0.004(3) 0.006(3)
C13 0.050(7) 0.033(6) 0.069(8) 0.003(6) 0.016(6) 0.013(5)
C14 0.044(7) 0.047(7) 0.063(8) -0.005(6) 0.005(6) 0.014(6)
O10 0.031(4) 0.044(4) 0.036(4) -0.010(3) -0.001(3) 0.006(3)
C15 0.053(8) 0.065(9) 0.075(10) 0.003(7) 0.004(7) 0.028(7)
N4 0.057(6) 0.038(5) 0.028(4) -0.005(4) -0.019(4) -0.010(4)
C16 0.052(7) 0.060(7) 0.035(6) -0.012(5) -0.008(5) 0.009(6)
C17 0.051(7) 0.042(6) 0.048(7) -0.005(5) -0.004(5) 0.017(5)
O11 0.041(4) 0.036(4) 0.035(4) -0.003(3) -0.003(3) 0.006(3)
C18 0.054(7) 0.073(9) 0.028(6) -0.016(6) -0.004(5) 0.002(6)
C19 0.055(7) 0.081(9) 0.022(5) -0.013(5) -0.006(5) 0.016(6)
O12 0.032(4) 0.045(4) 0.030(4) -0.007(3) 0.001(3) 0.002(3)
C20 0.070(9) 0.059(8) 0.044(7) 0.002(6) -0.023(6) -0.003(6)
N5 0.035(5) 0.052(5) 0.034(5) -0.001(4) 0.005(4) 0.008(4)
C21 0.057(7) 0.039(6) 0.047(7) 0.016(5) 0.001(6) -0.005(5)
C22 0.050(7) 0.034(5) 0.041(6) 0.002(4) 0.001(5) 0.011(5)
O13 0.033(4) 0.043(4) 0.031(4) -0.003(3) -0.001(3) 0.013(3)
C23 0.050(6) 0.057(7) 0.025(5) 0.009(5) 0.001(5) 0.008(5)
C24 0.035(5) 0.054(6) 0.025(5) -0.006(4) -0.003(4) 0.000(5)
O14 0.036(4) 0.043(4) 0.028(4) -0.004(3) 0.000(3) 0.004(3)
C25 0.048(7) 0.075(9) 0.045(7) 0.003(6) 0.022(6) 0.008(6)
N6 0.032(5) 0.048(6) 0.067(7) -0.004(5) -0.007(5) 0.012(4)
C26 0.030(6) 0.053(7) 0.103(11) 0.038(8) 0.018(7) 0.010(6)
C27 0.040(7) 0.066(9) 0.135(15) 0.069(10) 0.040(8) 0.021(7)
O15 0.032(4) 0.036(4) 0.055(5) 0.014(4) -0.004(4) 0.004(3)
C28 0.032(7) 0.109(13) 0.157(18) -0.076(13) -0.004(9) 0.022(8)
C29 0.033(7) 0.141(16) 0.076(11) -0.046(11) 0.005(7) 0.005(9)
O16 0.029(4) 0.056(5) 0.040(4) -0.003(4) 0.005(3) 0.003(3)
C30 0.036(6) 0.065(8) 0.069(9) 0.015(7) 0.001(6) 0.002(6)
N7 0.027(4) 0.046(5) 0.062(7) -0.008(5) 0.008(4) 0.001(4)
C31 0.046(7) 0.059(8) 0.088(11) -0.030(8) -0.001(7) 0.020(6)
C32 0.039(7) 0.053(8) 0.121(13) -0.026(8) -0.005(8) 0.029(6)
O17 0.031(4) 0.042(4) 0.055(5) -0.011(4) -0.005(4) 0.007(3)
C33 0.035(7) 0.100(11) 0.096(12) 0.053(10) 0.015(7) 0.025(7)
C34 0.033(7) 0.135(15) 0.062(9) 0.038(9) 0.005(6) 0.013(8)
O18 0.026(4) 0.061(5) 0.029(4) -0.010(4) -0.008(3) 0.010(3)
C35 0.038(6) 0.075(9) 0.058(8) -0.022(7) 0.001(6) 0.018(6)
O19 0.038(4) 0.063(5) 0.044(5) 0.016(4) 0.001(4) 0.011(4)
O20 0.031(4) 0.072(6) 0.046(5) 0.022(4) 0.003(4) 0.004(4)
C36 0.039(6) 0.059(7) 0.039(6) 0.010(5) -0.001(5) 0.009(6)
C37 0.056(8) 0.064(8) 0.035(6) 0.018(6) 0.002(6) 0.022(7)
C38 0.049(8) 0.075(10) 0.048(8) 0.004(7) -0.011(6) 0.025(7)
C39 0.081(12) 0.115(15) 0.057(10) 0.026(10) -0.012(9) 0.053(11)
C40 0.114(15) 0.104(14) 0.051(9) 0.040(9) -0.014(10) 0.023(12)
C41 0.099(15) 0.118(16) 0.054(10) 0.041(10) -0.002(10) 0.012(12)
C42 0.055(9) 0.094(12) 0.057(9) 0.031(8) -0.010(7) 0.011(8)
O21 0.036(4) 0.062(5) 0.044(5) -0.020(4) 0.005(4) 0.012(4)
O22 0.040(5) 0.069(6) 0.041(5) -0.020(4) 0.002(4) 0.018(4)
C43 0.041(6) 0.047(6) 0.036(6) -0.019(5) 0.005(5) 0.005(5)
C44 0.047(7) 0.054(7) 0.036(6) -0.002(5) 0.013(5) 0.016(6)
C45 0.067(10) 0.099(12) 0.055(9) -0.040(9) 0.004(8) 0.006(9)
C46 0.085(12) 0.090(12) 0.073(12) -0.047(10) 0.007(9) -0.005(10)
C47 0.132(17) 0.082(12) 0.055(10) -0.024(8) 0.017(10) 0.042(12)
C48 0.072(11) 0.095(13) 0.072(11) -0.032(10) 0.021(9) 0.027(9)
C49 0.065(9) 0.075(10) 0.049(8) -0.025(7) 0.011(7) 0.024(8)
O23 0.039(4) 0.046(5) 0.062(6) 0.006(4) -0.008(4) 0.008(4)
O24 0.035(4) 0.047(5) 0.068(6) 0.019(4) 0.000(4) 0.008(4)
C50 0.048(7) 0.048(7) 0.040(6) 0.010(5) 0.014(5) 0.013(6)
C51 0.068(8) 0.030(6) 0.053(7) 0.002(5) 0.011(6) 0.018(6)
C52 0.065(9) 0.062(9) 0.086(11) 0.028(8) 0.004(8) 0.030(8)
C53 0.085(12) 0.067(10) 0.111(15) 0.026(10) 0.009(11) 0.028(10)
C54 0.129(17) 0.052(9) 0.079(12) 0.013(8) 0.016(12) 0.028(10)
C55 0.140(18) 0.036(7) 0.088(13) 0.012(8) 0.011(12) 0.003(9)
C56 0.106(12) 0.046(7) 0.042(7) -0.004(6) 0.006(8) 0.015(8)
O25 0.054(5) 0.031(4) 0.056(5) -0.012(4) 0.003(4) 0.004(4)
O26 0.040(5) 0.059(5) 0.052(5) -0.018(4) -0.004(4) 0.014(4)
C57 0.037(6) 0.036(6) 0.055(7) -0.001(5) -0.001(5) 0.000(5)
C58 0.045(7) 0.057(7) 0.049(7) -0.016(6) -0.020(5) 0.014(6)
C59 0.061(9) 0.044(7) 0.104(13) -0.015(8) 0.000(8) 0.004(7)
C60 0.113(16) 0.072(11) 0.115(16) -0.053(11) -0.011(12) 0.041(11)
C61 0.138(18) 0.032(7) 0.104(14) -0.016(8) -0.021(13) 0.016(10)
C62 0.097(12) 0.046(8) 0.065(10) 0.004(7) 0.005(8) 0.010(8)
C63 0.066(8) 0.033(6) 0.072(9) -0.011(6) -0.004(7) 0.007(6)
N11 0.028(4) 0.052(6) 0.033(5) 0.011(4) -0.002(4) 0.008(4)
N12 0.032(5) 0.065(7) 0.053(7) 0.003(5) -0.003(5) 0.016(5)
N13 0.069(9) 0.112(11) 0.061(8) -0.006(8) -0.030(7) 0.013(8)
N21 0.033(5) 0.055(6) 0.036(5) 0.003(4) 0.009(4) 0.001(4)
N22 0.044(6) 0.044(5) 0.052(6) 0.002(5) 0.008(5) 0.005(5)
N23 0.088(10) 0.105(11) 0.063(9) -0.001(7) 0.043(8) 0.003(8)
N31 0.033(5) 0.044(5) 0.069(7) 0.023(5) -0.004(5) 0.005(4)
N32 0.050(6) 0.057(6) 0.037(5) 0.010(4) 0.011(4) 0.015(5)
N33 0.072(8) 0.106(10) 0.075(8) 0.036(7) 0.017(6) 0.056(8)
N41 0.053(6) 0.060(6) 0.035(5) -0.010(4) 0.004(4) 0.020(5)
N42 0.053(6) 0.062(6) 0.042(6) -0.015(5) 0.007(5) 0.017(5)
N43 0.054(7) 0.104(9) 0.099(10) -0.058(8) -0.025(6) 0.047(7)
N51 0.059(7) 0.054(6) 0.053(6) 0.007(5) -0.019(5) -0.005(5)
N52 0.093(11) 0.081(10) 0.100(12) -0.010(9) -0.031(9) -0.025(8)
N61 0.054(6) 0.041(5) 0.065(7) 0.002(5) 0.013(5) 0.006(5)
N62 0.088(9) 0.075(9) 0.069(8) -0.022(7) 0.015(7) 0.005(8)
O71 0.165(17) 0.170(16) 0.170(17) -0.003(13) 0.059(14) 0.061(13)
O72 0.24(3) 0.20(2) 0.21(2) 0.076(17) 0.086(19) 0.080(18)

loop_
_atom_type_symbol
_atom_type_description
_atom_type_scat_dispersion_real
_atom_type_scat_dispersion_imag
_atom_type_scat_source
C C 0.0033 0.0016 'International Tables Vol C Tables 4.2.6.8 and 6.1.1.4'
H H 0.0000 0.0000 'International Tables Vol C Tables 4.2.6.8 and 6.1.1.4'
N N 0.0061 0.0033 'International Tables Vol C Tables 4.2.6.8 and 6.1.1.4'
O O 0.0106 0.0060 'International Tables Vol C Tables 4.2.6.8 and 6.1.1.4'
Fe Fe 0.3463 0.8444 'International Tables Vol C Tables 4.2.6.8 and 6.1.1.4'
Dy Dy -0.1892 4.4098 'International Tables Vol C Tables 4.2.6.8 and 6.1.1.4'

loop_
_geom_angle_atom_site_label_1
_geom_angle_atom_site_label_2
_geom_angle_atom_site_label_3
_geom_angle
_geom_angle_site_symmetry_1
_geom_angle_site_symmetry_3
_geom_angle_publ_flag
O14 Dy1 O9 82.7(2) . . ?
O14 Dy1 O7 85.4(2) . . ?
O9 Dy1 O7 162.51(18) . . ?
O14 Dy1 O12 93.83(19) . . ?
O9 Dy1 O12 85.4(2) . . ?
O7 Dy1 O12 82.7(2) . . ?
O14 Dy1 O2 112.8(2) . . ?
O9 Dy1 O2 68.1(2) . . ?
O7 Dy1 O2 128.8(2) . . ?
O12 Dy1 O2 138.5(2) . . ?
O14 Dy1 O1 138.7(2) . . ?
O9 Dy1 O1 129.2(2) . . ?
O7 Dy1 O1 67.5(2) . . ?
O12 Dy1 O1 111.9(2) . . ?
O2 Dy1 O1 68.37(18) . . ?
O14 Dy1 O4 64.7(2) . . ?
O9 Dy1 O4 109.1(2) . . ?
O7 Dy1 O4 76.8(2) . . ?
O12 Dy1 O4 151.1(2) . . ?
O2 Dy1 O4 70.2(2) . . ?
O1 Dy1 O4 78.7(2) . . ?
O14 Dy1 O3 150.7(2) . . ?
O9 Dy1 O3 76.7(2) . . ?
O7 Dy1 O3 109.2(2) . . ?
O12 Dy1 O3 64.2(2) . . ?
O2 Dy1 O3 78.5(2) . . ?
O1 Dy1 O3 70.2(2) . . ?
O4 Dy1 O3 142.16(16) . . ?
O8 Dy2 O16 143.5(3) . . ?
O8 Dy2 O20 76.3(3) . . ?
O16 Dy2 O20 117.4(3) . . ?
O8 Dy2 O6 134.2(3) . . ?
O16 Dy2 O6 82.3(3) . . ?
O20 Dy2 O6 78.5(3) . . ?
O8 Dy2 O24 78.2(3) . . ?
O16 Dy2 O24 74.4(3) . . ?
O20 Dy2 O24 73.8(3) . . ?
O6 Dy2 O24 129.4(3) . . ?
O8 Dy2 O3 105.0(3) . . ?
O16 Dy2 O3 82.2(3) . . ?
O20 Dy2 O3 146.0(3) . . ?
O6 Dy2 O3 77.1(2) . . ?
O24 Dy2 O3 140.2(3) . . ?
O8 Dy2 O1 68.9(2) . . ?
O16 Dy2 O1 144.4(3) . . ?
O20 Dy2 O1 77.2(2) . . ?
O6 Dy2 O1 68.5(2) . . ?
O24 Dy2 O1 140.2(3) . . ?
O3 Dy2 O1 72.1(2) . . ?
O8 Dy2 O11 80.2(2) . . ?
O16 Dy2 O11 70.2(3) . . ?
O20 Dy2 O11 145.0(3) . . ?
O6 Dy2 O11 135.7(2) . . ?
O24 Dy2 O11 76.2(3) . . ?
O3 Dy2 O11 65.6(2) . . ?
O1 Dy2 O11 117.6(2) . . ?
O10 Dy3 O18 142.4(3) . . ?
O10 Dy3 O5 134.9(3) . . ?
O18 Dy3 O5 82.6(3) . . ?
O10 Dy3 O22 77.4(3) . . ?
O18 Dy3 O22 116.4(3) . . ?
O5 Dy3 O22 78.4(3) . . ?
O10 Dy3 O26 77.9(3) . . ?
O18 Dy3 O26 73.7(3) . . ?
O5 Dy3 O26 129.4(3) . . ?
O22 Dy3 O26 73.5(3) . . ?
O10 Dy3 O4 104.2(2) . . ?
O18 Dy3 O4 83.5(2) . . ?
O5 Dy3 O4 77.2(2) . . ?
O22 Dy3 O4 146.0(3) . . ?
O26 Dy3 O4 140.5(2) . . ?
O10 Dy3 O2 69.9(2) . . ?
O18 Dy3 O2 144.5(3) . . ?
O5 Dy3 O2 68.3(3) . . ?
O22 Dy3 O2 78.3(3) . . ?
O26 Dy3 O2 140.9(2) . . ?
O4 Dy3 O2 70.9(2) . . ?
O10 Dy3 O13 79.7(2) . . ?
O18 Dy3 O13 69.9(2) . . ?
O5 Dy3 O13 135.7(2) . . ?
O22 Dy3 O13 144.8(3) . . ?
O26 Dy3 O13 75.9(3) . . ?
O4 Dy3 O13 66.0(2) . . ?
O2 Dy3 O13 117.8(2) . . ?
O2 Fe1 O1 92.2(2) . . ?
O2 Fe1 O6 108.9(3) . . ?
O1 Fe1 O6 88.0(3) . . ?
O2 Fe1 O5 88.3(3) . . ?
O1 Fe1 O5 108.9(3) . . ?
O6 Fe1 O5 155.7(2) . . ?
O2 Fe1 N1 134.0(4) . . ?
O1 Fe1 N1 133.8(4) . . ?
O6 Fe1 N1 78.0(4) . . ?
O5 Fe1 N1 77.7(4) . . ?
O1 Fe2 O7 86.4(3) . . ?
O1 Fe2 O8 86.4(3) . . ?
O7 Fe2 O8 93.7(3) . . ?
O1 Fe2 N11 101.8(4) . . ?
O7 Fe2 N11 91.9(3) . . ?
O8 Fe2 N11 170.4(4) . . ?
O1 Fe2 O19 97.3(3) . . ?
O7 Fe2 O19 176.2(3) . . ?
O8 Fe2 O19 87.6(3) . . ?
N11 Fe2 O19 86.4(3) . . ?
O1 Fe2 N2 159.1(3) . . ?
O7 Fe2 N2 81.2(3) . . ?
O8 Fe2 N2 77.8(3) . . ?
N11 Fe2 N2 95.4(4) . . ?
O19 Fe2 N2 95.6(4) . . ?
O2 Fe3 O9 85.6(3) . . ?
O2 Fe3 O10 86.3(3) . . ?
O9 Fe3 O10 93.5(3) . . ?
O2 Fe3 O21 98.3(3) . . ?
O9 Fe3 O21 176.0(3) . . ?
O10 Fe3 O21 87.4(3) . . ?
O2 Fe3 N21 101.2(4) . . ?
O9 Fe3 N21 91.4(3) . . ?
O10 Fe3 N21 171.3(4) . . ?
O21 Fe3 N21 87.2(4) . . ?
O2 Fe3 N3 159.7(3) . . ?
O9 Fe3 N3 81.2(3) . . ?
O10 Fe3 N3 79.2(3) . . ?
O21 Fe3 N3 95.2(3) . . ?
N21 Fe3 N3 94.5(4) . . ?
O12 Fe4 O3 81.6(3) . . ?
O12 Fe4 N31 91.3(4) . . ?
O3 Fe4 N31 110.8(4) . . ?
O12 Fe4 O15 175.6(3) . . ?
O3 Fe4 O15 100.6(3) . . ?
N31 Fe4 O15 91.3(3) . . ?
O12 Fe4 O11 103.3(3) . . ?
O3 Fe4 O11 81.1(3) . . ?
N31 Fe4 O11 162.6(3) . . ?
O15 Fe4 O11 73.5(3) . . ?
O12 Fe4 N4 79.8(3) . . ?
O3 Fe4 N4 148.9(3) . . ?
N31 Fe4 N4 94.4(4) . . ?
O15 Fe4 N4 96.6(4) . . ?
O11 Fe4 N4 79.1(3) . . ?
N41 Fe5 O4 109.4(4) . . ?
N41 Fe5 O14 90.5(4) . . ?
O4 Fe5 O14 80.2(3) . . ?
N41 Fe5 O17 90.6(4) . . ?
O4 Fe5 O17 100.9(3) . . ?
O14 Fe5 O17 178.1(3) . . ?
N41 Fe5 O13 162.9(4) . . ?
O4 Fe5 O13 81.5(3) . . ?
O14 Fe5 O13 104.6(3) . . ?
O17 Fe5 O13 74.2(3) . . ?
N41 Fe5 N5 95.7(4) . . ?
O4 Fe5 N5 148.2(3) . . ?
O14 Fe5 N5 80.5(3) . . ?
O17 Fe5 N5 97.9(3) . . ?
O13 Fe5 N5 79.3(3) . . ?
O16 Fe6 O15 99.5(3) . . ?
O16 Fe6 O23 89.0(3) . . ?
O15 Fe6 O23 166.3(4) . . ?
O16 Fe6 N51 162.8(4) . . ?
O15 Fe6 N51 90.6(4) . . ?
O23 Fe6 N51 84.0(4) . . ?
O16 Fe6 O11 87.7(3) . . ?
O15 Fe6 O11 75.8(3) . . ?
O23 Fe6 O11 94.0(3) . . ?
N51 Fe6 O11 108.4(4) . . ?
O16 Fe6 N6 79.2(4) . . ?
O15 Fe6 N6 80.2(4) . . ?
O23 Fe6 N6 112.2(4) . . ?
N51 Fe6 N6 88.9(4) . . ?
O11 Fe6 N6 150.3(3) . . ?
O18 Fe7 O17 100.3(3) . . ?
O18 Fe7 O25 88.0(3) . . ?
O17 Fe7 O25 167.1(4) . . ?
O18 Fe7 N61 163.3(4) . . ?
O17 Fe7 N61 89.6(4) . . ?
O25 Fe7 N61 84.8(4) . . ?
O18 Fe7 O13 86.5(3) . . ?
O17 Fe7 O13 76.7(3) . . ?
O25 Fe7 O13 94.1(3) . . ?
N61 Fe7 O13 109.0(4) . . ?
O18 Fe7 N7 80.6(3) . . ?
O17 Fe7 N7 80.0(3) . . ?
O25 Fe7 N7 111.4(4) . . ?
N61 Fe7 N7 88.1(4) . . ?
O13 Fe7 N7 150.8(3) . . ?
Fe2 O1 Fe1 144.1(4) . . ?
Fe2 O1 Dy2 100.1(3) . . ?
Fe1 O1 Dy2 101.6(3) . . ?
Fe2 O1 Dy1 101.8(3) . . ?
Fe1 O1 Dy1 99.1(3) . . ?
Dy2 O1 Dy1 106.1(2) . . ?
Fe1 O2 Fe3 143.5(4) . . ?
Fe1 O2 Dy1 100.3(3) . . ?
Fe3 O2 Dy1 101.9(3) . . ?
Fe1 O2 Dy3 101.7(3) . . ?
Fe3 O2 Dy3 99.1(3) . . ?
Dy1 O2 Dy3 106.6(3) . . ?
Fe4 O3 Dy2 111.5(3) . . ?
Fe4 O3 Dy1 103.0(3) . . ?
Dy2 O3 Dy1 104.7(3) . . ?
Fe4 O3 H3 112.3 . . ?
Dy2 O3 H3 112.3 . . ?
Dy1 O3 H3 112.3 . . ?
Fe5 O4 Dy3 110.8(3) . . ?
Fe5 O4 Dy1 104.0(3) . . ?
Dy3 O4 Dy1 105.4(2) . . ?
Fe5 O4 H4 112.1 . . ?
Dy3 O4 H4 112.1 . . ?
Dy1 O4 H4 112.1 . . ?
C5A N1 C5B 125.9(16) . . ?
C5A N1 C3A 116(2) . . ?
C5B N1 C3A 50.9(15) . . ?
C5A N1 C1B 47.7(17) . . ?
C5B N1 C1B 120.3(17) . . ?
C3A N1 C1B 156.6(13) . . ?
C5A N1 C1A 109.3(19) . . ?
C5B N1 C1A 56.6(15) . . ?
C3A N1 C1A 107.2(17) . . ?
C1B N1 C1A 71.1(13) . . ?
C5A N1 C3B 52.6(18) . . ?
C5B N1 C3B 109.7(15) . . ?
C3A N1 C3B 68.9(15) . . ?
C1B N1 C3B 99.9(15) . . ?
C1A N1 C3B 148.6(10) . . ?
C5A N1 Fe1 115.6(17) . . ?
C5B N1 Fe1 118.5(14) . . ?
C3A N1 Fe1 101.9(12) . . ?
C1B N1 Fe1 100.9(10) . . ?
C1A N1 Fe1 106.2(10) . . ?
C3B N1 Fe1 105.1(10) . . ?
C2A C1A N1 102.9(16) . . ?
C2A C1A H1AA 111.2 . . ?
N1 C1A H1AA 111.2 . . ?
C2A C1A H1AB 111.2 . . ?
N1 C1A H1AB 111.2 . . ?
H1AA C1A H1AB 109.1 . . ?
O5 C2A C1A 111.6(16) . . ?
O5 C2A H2AA 109.3 . . ?
C1A C2A H2AA 109.3 . . ?
O5 C2A H2AB 109.3 . . ?
C1A C2A H2AB 109.3 . . ?
H2AA C2A H2AB 108.0 . . ?
N1 C1B C2B 104.7(18) . . ?
N1 C1B H1BA 110.8 . . ?
C2B C1B H1BA 110.8 . . ?
N1 C1B H1BB 110.8 . . ?
C2B C1B H1BB 110.8 . . ?
H1BA C1B H1BB 108.9 . . ?
O5 C2B C1B 110.0(18) . . ?
O5 C2B H2BA 109.7 . . ?
C1B C2B H2BA 109.7 . . ?
O5 C2B H2BB 109.7 . . ?
C1B C2B H2BB 109.7 . . ?
H2BA C2B H2BB 108.2 . . ?
C2A O5 Fe1 119.7(9) . . ?
C2B O5 Fe1 117.3(11) . . ?
C2A O5 Dy3 116.7(9) . . ?
C2B O5 Dy3 136.1(11) . . ?
Fe1 O5 Dy3 101.7(3) . . ?
C4A C3A N1 106(2) . . ?
C4A C3A H3AA 110.6 . . ?
N1 C3A H3AA 110.6 . . ?
C4A C3A H3AB 110.6 . . ?
N1 C3A H3AB 110.6 . . ?
H3AA C3A H3AB 108.7 . . ?
O6 C4A C3A 115.4(18) . . ?
O6 C4A H4A1 108.4 . . ?
C3A C4A H4A1 108.4 . . ?
O6 C4A H4A2 108.4 . . ?
C3A C4A H4A2 108.4 . . ?
H4A1 C4A H4A2 107.5 . . ?
C4B C3B N1 106.1(18) . . ?
C4B C3B H3BA 110.5 . . ?
N1 C3B H3BA 110.5 . . ?
C4B C3B H3BB 110.5 . . ?
N1 C3B H3BB 110.5 . . ?
H3BA C3B H3BB 108.7 . . ?
O6 C4B C3B 106.3(19) . . ?
O6 C4B H4B1 110.5 . . ?
C3B C4B H4B1 110.5 . . ?
O6 C4B H4B2 110.5 . . ?
C3B C4B H4B2 110.5 . . ?
H4B1 C4B H4B2 108.7 . . ?
C4A O6 Fe1 115.1(10) . . ?
C4B O6 Fe1 123.3(11) . . ?
C4A O6 Dy2 136.1(10) . . ?
C4B O6 Dy2 110.6(12) . . ?
Fe1 O6 Dy2 101.8(3) . . ?
N1 C5A H5AA 109.5 . . ?
N1 C5A H5AB 109.5 . . ?
H5AA C5A H5AB 109.5 . . ?
N1 C5A H5AC 109.5 . . ?
H5AA C5A H5AC 109.5 . . ?
H5AB C5A H5AC 109.5 . . ?
N1 C5B H5BA 109.5 . . ?
N1 C5B H5BB 109.5 . . ?
H5BA C5B H5BB 109.5 . . ?
N1 C5B H5BC 109.5 . . ?
H5BA C5B H5BC 109.5 . . ?
H5BB C5B H5BC 109.5 . . ?
C8 N2 C6 112.5(11) . . ?
C8 N2 C10 111.5(10) . . ?
C6 N2 C10 109.0(9) . . ?
C8 N2 Fe2 109.6(7) . . ?
C6 N2 Fe2 101.7(6) . . ?
C10 N2 Fe2 112.1(8) . . ?
N2 C6 C7 109.6(9) . . ?
N2 C6 H6A 109.7 . . ?
C7 C6 H6A 109.7 . . ?
N2 C6 H6B 109.7 . . ?
C7 C6 H6B 109.7 . . ?
H6A C6 H6B 108.2 . . ?
O7 C7 C6 108.5(9) . . ?
O7 C7 H7A 110.0 . . ?
C6 C7 H7A 110.0 . . ?
O7 C7 H7B 110.0 . . ?
C6 C7 H7B 110.0 . . ?
H7A C7 H7B 108.4 . . ?
C7 O7 Fe2 116.7(6) . . ?
C7 O7 Dy1 135.2(6) . . ?
Fe2 O7 Dy1 104.1(3) . . ?
N2 C8 C9 108.1(10) . . ?
N2 C8 H8A 110.1 . . ?
C9 C8 H8A 110.1 . . ?
N2 C8 H8B 110.1 . . ?
C9 C8 H8B 110.1 . . ?
H8A C8 H8B 108.4 . . ?
O8 C9 C8 108.1(9) . . ?
O8 C9 H9A 110.1 . . ?
C8 C9 H9A 110.1 . . ?
O8 C9 H9B 110.1 . . ?
C8 C9 H9B 110.1 . . ?
H9A C9 H9B 108.4 . . ?
C9 O8 Fe2 113.5(6) . . ?
C9 O8 Dy2 134.4(6) . . ?
Fe2 O8 Dy2 102.1(3) . . ?
N2 C10 H10A 109.5 . . ?
N2 C10 H10B 109.5 . . ?
H10A C10 H10B 109.5 . . ?
N2 C10 H10C 109.5 . . ?
H10A C10 H10C 109.5 . . ?
H10B C10 H10C 109.5 . . ?
C15 N3 C13 110.8(10) . . ?
C15 N3 C11 112.4(10) . . ?
C13 N3 C11 112.1(9) . . ?
C15 N3 Fe3 112.8(8) . . ?
C13 N3 Fe3 105.7(8) . . ?
C11 N3 Fe3 102.7(7) . . ?
N3 C11 C12 109.7(9) . . ?
N3 C11 H11A 109.7 . . ?
C12 C11 H11A 109.7 . . ?
N3 C11 H11B 109.7 . . ?
C12 C11 H11B 109.7 . . ?
H11A C11 H11B 108.2 . . ?
O9 C12 C11 109.1(9) . . ?
O9 C12 H12A 109.9 . . ?
C11 C12 H12A 109.9 . . ?
O9 C12 H12B 109.9 . . ?
C11 C12 H12B 109.9 . . ?
H12A C12 H12B 108.3 . . ?
C12 O9 Fe3 116.6(6) . . ?
C12 O9 Dy1 135.2(6) . . ?
Fe3 O9 Dy1 104.3(3) . . ?
N3 C13 C14 113.6(11) . . ?
N3 C13 H13A 108.9 . . ?
C14 C13 H13A 108.9 . . ?
N3 C13 H13B 108.9 . . ?
C14 C13 H13B 108.9 . . ?
H13A C13 H13B 107.7 . . ?
O10 C14 C13 103.9(9) . . ?
O10 C14 H14A 111.0 . . ?
C13 C14 H14A 111.0 . . ?
O10 C14 H14B 111.0 . . ?
C13 C14 H14B 111.0 . . ?
H14A C14 H14B 109.0 . . ?
C14 O10 Fe3 112.9(7) . . ?
C14 O10 Dy3 134.1(7) . . ?
Fe3 O10 Dy3 101.9(3) . . ?
N3 C15 H15A 109.5 . . ?
N3 C15 H15B 109.5 . . ?
H15A C15 H15B 109.5 . . ?
N3 C15 H15C 109.5 . . ?
H15A C15 H15C 109.5 . . ?
H15B C15 H15C 109.5 . . ?
C16 N4 C20 109.3(9) . . ?
C16 N4 C18 109.4(10) . . ?
C20 N4 C18 111.2(10) . . ?
C16 N4 Fe4 108.1(6) . . ?
C20 N4 Fe4 112.0(8) . . ?
C18 N4 Fe4 106.8(6) . . ?
N4 C16 C17 111.9(9) . . ?
N4 C16 H16A 109.2 . . ?
C17 C16 H16A 109.2 . . ?
N4 C16 H16B 109.2 . . ?
C17 C16 H16B 109.2 . . ?
H16A C16 H16B 107.9 . . ?
O11 C17 C16 106.7(9) . . ?
O11 C17 H17A 110.4 . . ?
C16 C17 H17A 110.4 . . ?
O11 C17 H17B 110.4 . . ?
C16 C17 H17B 110.4 . . ?
H17A C17 H17B 108.6 . . ?
C17 O11 Fe6 117.4(7) . . ?
C17 O11 Fe4 112.8(6) . . ?
Fe6 O11 Fe4 101.2(3) . . ?
C17 O11 Dy2 124.6(6) . . ?
Fe6 O11 Dy2 95.4(3) . . ?
Fe4 O11 Dy2 101.7(3) . . ?
C19 C18 N4 109.5(10) . . ?
C19 C18 H18A 109.8 . . ?
N4 C18 H18A 109.8 . . ?
C19 C18 H18B 109.8 . . ?
N4 C18 H18B 109.8 . . ?
H18A C18 H18B 108.2 . . ?
O12 C19 C18 107.9(10) . . ?
O12 C19 H19A 110.1 . . ?
C18 C19 H19A 110.1 . . ?
O12 C19 H19B 110.1 . . ?
C18 C19 H19B 110.1 . . ?
H19A C19 H19B 108.4 . . ?
C19 O12 Fe4 112.9(7) . . ?
C19 O12 Dy1 135.3(7) . . ?
Fe4 O12 Dy1 109.6(3) . . ?
N4 C20 H20A 109.5 . . ?
N4 C20 H20B 109.5 . . ?
H20A C20 H20B 109.5 . . ?
N4 C20 H20C 109.5 . . ?
H20A C20 H20C 109.5 . . ?
H20B C20 H20C 109.5 . . ?
C25 N5 C21 109.9(9) . . ?
C25 N5 C23 110.2(9) . . ?
C21 N5 C23 110.7(9) . . ?
C25 N5 Fe5 111.4(7) . . ?
C21 N5 Fe5 107.9(6) . . ?
C23 N5 Fe5 106.8(6) . . ?
N5 C21 C22 107.3(8) . . ?
N5 C21 H21A 110.3 . . ?
C22 C21 H21A 110.3 . . ?
N5 C21 H21B 110.3 . . ?
C22 C21 H21B 110.3 . . ?
H21A C21 H21B 108.5 . . ?
O13 C22 C21 111.9(9) . . ?
O13 C22 H22A 109.2 . . ?
C21 C22 H22A 109.2 . . ?
O13 C22 H22B 109.2 . . ?
C21 C22 H22B 109.2 . . ?
H22A C22 H22B 107.9 . . ?
C22 O13 Fe7 117.9(6) . . ?
C22 O13 Fe5 110.6(6) . . ?
Fe7 O13 Fe5 101.0(3) . . ?
C22 O13 Dy3 126.2(6) . . ?
Fe7 O13 Dy3 95.6(3) . . ?
Fe5 O13 Dy3 101.6(3) . . ?
N5 C23 C24 109.3(9) . . ?
N5 C23 H23A 109.8 . . ?
C24 C23 H23A 109.8 . . ?
N5 C23 H23B 109.8 . . ?
C24 C23 H23B 109.8 . . ?
H23A C23 H23B 108.3 . . ?
O14 C24 C23 108.2(8) . . ?
O14 C24 H24A 110.1 . . ?
C23 C24 H24A 110.1 . . ?
O14 C24 H24B 110.1 . . ?
C23 C24 H24B 110.1 . . ?
H24A C24 H24B 108.4 . . ?
C24 O14 Fe5 112.4(6) . . ?
C24 O14 Dy1 136.1(6) . . ?
Fe5 O14 Dy1 109.9(3) . . ?
N5 C25 H25A 109.5 . . ?
N5 C25 H25B 109.5 . . ?
H25A C25 H25B 109.5 . . ?
N5 C25 H25C 109.5 . . ?
H25A C25 H25C 109.5 . . ?
H25B C25 H25C 109.5 . . ?
C26 N6 C28 112.3(12) . . ?
C26 N6 C30 112.3(9) . . ?
C28 N6 C30 109.4(13) . . ?
C26 N6 Fe6 104.1(8) . . ?
C28 N6 Fe6 106.0(7) . . ?
C30 N6 Fe6 112.5(8) . . ?
N6 C26 C27 109.8(11) . . ?
N6 C26 H26A 109.7 . . ?
C27 C26 H26A 109.7 . . ?
N6 C26 H26B 109.7 . . ?
C27 C26 H26B 109.7 . . ?
H26A C26 H26B 108.2 . . ?
O15 C27 C26 110.3(10) . . ?
O15 C27 H27A 109.6 . . ?
C26 C27 H27A 109.6 . . ?
O15 C27 H27B 109.6 . . ?
C26 C27 H27B 109.6 . . ?
H27A C27 H27B 108.1 . . ?
C27 O15 Fe6 117.3(7) . . ?
C27 O15 Fe4 129.3(6) . . ?
Fe6 O15 Fe4 108.2(3) . . ?
N6 C28 C29 110.5(12) . . ?
N6 C28 H28A 109.5 . . ?
C29 C28 H28A 109.5 . . ?
N6 C28 H28B 109.5 . . ?
C29 C28 H28B 109.5 . . ?
H28A C28 H28B 108.1 . . ?
O16 C29 C28 107.8(14) . . ?
O16 C29 H29A 110.2 . . ?
C28 C29 H29A 110.2 . . ?
O16 C29 H29B 110.2 . . ?
C28 C29 H29B 110.2 . . ?
H29A C29 H29B 108.5 . . ?
C29 O16 Fe6 116.7(7) . . ?
C29 O16 Dy2 138.5(8) . . ?
Fe6 O16 Dy2 104.6(3) . . ?
N6 C30 H30A 109.5 . . ?
N6 C30 H30B 109.5 . . ?
H30A C30 H30B 109.5 . . ?
N6 C30 H30C 109.5 . . ?
H30A C30 H30C 109.5 . . ?
H30B C30 H30C 109.5 . . ?
C31 N7 C35 109.7(9) . . ?
C31 N7 C33 112.9(11) . . ?
C35 N7 C33 110.7(12) . . ?
C31 N7 Fe7 103.3(8) . . ?
C35 N7 Fe7 113.4(7) . . ?
C33 N7 Fe7 106.8(7) . . ?
N7 C31 C32 109.6(11) . . ?
N7 C31 H31A 109.7 . . ?
C32 C31 H31A 109.7 . . ?
N7 C31 H31B 109.7 . . ?
C32 C31 H31B 109.7 . . ?
H31A C31 H31B 108.2 . . ?
O17 C32 C31 108.3(10) . . ?
O17 C32 H32A 110.0 . . ?
C31 C32 H32A 110.0 . . ?
O17 C32 H32B 110.0 . . ?
C31 C32 H32B 110.0 . . ?
H32A C32 H32B 108.4 . . ?
C32 O17 Fe7 118.2(8) . . ?
C32 O17 Fe5 130.9(7) . . ?
Fe7 O17 Fe5 107.0(3) . . ?
N7 C33 C34 106.8(11) . . ?
N7 C33 H33A 110.4 . . ?
C34 C33 H33A 110.4 . . ?
N7 C33 H33B 110.4 . . ?
C34 C33 H33B 110.4 . . ?
H33A C33 H33B 108.6 . . ?
O18 C34 C33 110.1(12) . . ?
O18 C34 H34A 109.6 . . ?
C33 C34 H34A 109.6 . . ?
O18 C34 H34B 109.6 . . ?
C33 C34 H34B 109.6 . . ?
H34A C34 H34B 108.2 . . ?
C34 O18 Fe7 114.4(7) . . ?
C34 O18 Dy3 139.3(7) . . ?
Fe7 O18 Dy3 106.3(3) . . ?
N7 C35 H35A 109.5 . . ?
N7 C35 H35B 109.5 . . ?
H35A C35 H35B 109.5 . . ?
N7 C35 H35C 109.5 . . ?
H35A C35 H35C 109.5 . . ?
H35B C35 H35C 109.5 . . ?
C36 O19 Fe2 125.8(8) . . ?
C36 O20 Dy2 135.5(8) . . ?
O20 C36 O19 123.7(11) . . ?
O20 C36 C37 119.6(11) . . ?
O19 C36 C37 116.6(11) . . ?
C42 C37 C38 119.2(13) . . ?
C42 C37 C36 120.0(12) . . ?
C38 C37 C36 120.8(13) . . ?
C37 C38 C39 118.2(15) . . ?
C37 C38 H38A 120.9 . . ?
C39 C38 H38A 120.9 . . ?
C40 C39 C38 120.3(16) . . ?
C40 C39 H39A 119.8 . . ?
C38 C39 H39A 119.8 . . ?
C39 C40 C41 120.4(16) . . ?
C39 C40 H40A 119.8 . . ?
C41 C40 H40A 119.8 . . ?
C42 C41 C40 119.5(18) . . ?
C42 C41 H41A 120.3 . . ?
C40 C41 H41A 120.3 . . ?
C41 C42 C37 122.3(16) . . ?
C41 C42 H42A 118.8 . . ?
C37 C42 H42A 118.8 . . ?
C43 O21 Fe3 125.0(7) . . ?
C43 O22 Dy3 133.1(7) . . ?
O21 C43 O22 127.6(10) . . ?
O21 C43 C44 117.4(10) . . ?
O22 C43 C44 114.9(10) . . ?
C45 C44 C49 120.1(13) . . ?
C45 C44 C43 120.9(11) . . ?
C49 C44 C43 119.1(12) . . ?
C44 C45 C46 119.5(16) . . ?
C44 C45 H45A 120.3 . . ?
C46 C45 H45A 120.3 . . ?
C47 C46 C45 120.6(17) . . ?
C47 C46 H46A 119.7 . . ?
C45 C46 H46A 119.7 . . ?
C48 C47 C46 121.1(15) . . ?
C48 C47 H47A 119.5 . . ?
C46 C47 H47A 119.5 . . ?
C47 C48 C49 120.0(16) . . ?
C47 C48 H48A 120.0 . . ?
C49 C48 H48A 120.0 . . ?
C44 C49 C48 118.6(15) . . ?
C44 C49 H49A 120.7 . . ?
C48 C49 H49A 120.7 . . ?
C50 O23 Fe6 129.1(7) . . ?
C50 O24 Dy2 138.4(8) . . ?
O24 C50 O23 122.8(10) . . ?
O24 C50 C51 119.5(12) . . ?
O23 C50 C51 117.7(11) . . ?
C56 C51 C52 121.1(12) . . ?
C56 C51 C50 120.6(13) . . ?
C52 C51 C50 118.4(12) . . ?
C51 C52 C53 117.9(16) . . ?
C51 C52 H52A 121.0 . . ?
C53 C52 H52A 121.0 . . ?
C54 C53 C52 121.8(18) . . ?
C54 C53 H53A 119.1 . . ?
C52 C53 H53A 119.1 . . ?
C55 C54 C53 118.9(15) . . ?
C55 C54 H54A 120.5 . . ?
C53 C54 H54A 120.5 . . ?
C54 C55 C56 121.3(17) . . ?
C54 C55 H55A 119.3 . . ?
C56 C55 H55A 119.3 . . ?
C51 C56 C55 118.9(16) . . ?
C51 C56 H56A 120.5 . . ?
C55 C56 H56A 120.5 . . ?
C57 O25 Fe7 127.0(7) . . ?
C57 O26 Dy3 137.4(8) . . ?
O26 C57 O25 125.2(10) . . ?
O26 C57 C58 119.1(11) . . ?
O25 C57 C58 115.7(10) . . ?
C63 C58 C59 117.9(12) . . ?
C63 C58 C57 121.8(12) . . ?
C59 C58 C57 120.2(12) . . ?
C58 C59 C60 121.9(16) . . ?
C58 C59 H59A 119.0 . . ?
C60 C59 H59A 119.0 . . ?
C61 C60 C59 118.1(17) . . ?
C61 C60 H60A 120.9 . . ?
C59 C60 H60A 120.9 . . ?
C60 C61 C62 120.5(14) . . ?
C60 C61 H61A 119.8 . . ?
C62 C61 H61A 119.8 . . ?
C63 C62 C61 118.7(15) . . ?
C63 C62 H62A 120.6 . . ?
C61 C62 H62A 120.6 . . ?
C62 C63 C58 122.6(14) . . ?
C62 C63 H63A 118.7 . . ?
C58 C63 H63A 118.7 . . ?
N12 N11 Fe2 125.8(8) . . ?
N13 N12 N11 177.7(14) . . ?
N22 N21 Fe3 124.1(8) . . ?
N23 N22 N21 176.5(14) . . ?
N32 N31 Fe4 148.1(9) . . ?
N33 N32 N31 174.1(12) . . ?
N42 N41 Fe5 144.5(9) . . ?
N43 N42 N41 177.3(14) . . ?
N52 N51 Fe6 128.8(11) . . ?
N53B N52 N51 160(3) . . ?
N51 N52 N53A 159(3) . . ?
N62 N61 Fe7 126.3(10) . . ?
N63A N62 N61 172(2) . . ?
N61 N62 N63B 148(4) . . ?

loop_
_geom_bond_atom_site_label_1
_geom_bond_atom_site_label_2
_geom_bond_distance
_geom_bond_site_symmetry_2
_geom_bond_publ_flag
Dy1 O14 2.298(7) . ?
Dy1 O9 2.298(7) . ?
Dy1 O7 2.306(7) . ?
Dy1 O12 2.334(7) . ?
Dy1 O2 2.419(7) . ?
Dy1 O1 2.433(7) . ?
Dy1 O4 2.472(7) . ?
Dy1 O3 2.499(8) . ?
Dy2 O8 2.274(7) . ?
Dy2 O16 2.317(7) . ?
Dy2 O20 2.356(8) . ?
Dy2 O6 2.359(8) . ?
Dy2 O24 2.382(8) . ?
Dy2 O3 2.401(7) . ?
Dy2 O1 2.423(7) . ?
Dy2 O11 2.532(7) . ?
Dy3 O10 2.258(8) . ?
Dy3 O18 2.272(7) . ?
Dy3 O5 2.350(8) . ?
Dy3 O22 2.358(7) . ?
Dy3 O26 2.385(8) . ?
Dy3 O4 2.419(7) . ?
Dy3 O2 2.432(7) . ?
Dy3 O13 2.524(7) . ?
Fe1 O2 1.880(7) . ?
Fe1 O1 1.905(7) . ?
Fe1 O6 1.971(7) . ?
Fe1 O5 1.974(8) . ?
Fe1 N1 2.211(6) . ?
Fe2 O1 1.890(7) . ?
Fe2 O7 1.961(7) . ?
Fe2 O8 1.994(7) . ?
Fe2 N11 2.037(9) . ?
Fe2 O19 2.055(8) . ?
Fe2 N2 2.238(9) . ?
Fe3 O2 1.913(7) . ?
Fe3 O9 1.975(7) . ?
Fe3 O10 2.018(7) . ?
Fe3 O21 2.063(7) . ?
Fe3 N21 2.080(9) . ?
Fe3 N3 2.240(10) . ?
Fe4 O12 1.961(7) . ?
Fe4 O3 1.975(7) . ?
Fe4 N31 1.975(9) . ?
Fe4 O15 2.009(7) . ?
Fe4 O11 2.131(7) . ?
Fe4 N4 2.220(8) . ?
Fe5 N41 1.971(9) . ?
Fe5 O4 1.977(6) . ?
Fe5 O14 1.994(7) . ?
Fe5 O17 2.022(7) . ?
Fe5 O13 2.143(7) . ?
Fe5 N5 2.223(9) . ?
Fe6 O16 1.981(8) . ?
Fe6 O15 1.982(7) . ?
Fe6 O23 2.013(8) . ?
Fe6 N51 2.020(10) . ?
Fe6 O11 2.053(8) . ?
Fe6 N6 2.201(10) . ?
Fe7 O18 1.974(8) . ?
Fe7 O17 2.001(8) . ?
Fe7 O25 2.016(7) . ?
Fe7 N61 2.042(10) . ?
Fe7 O13 2.049(7) . ?
Fe7 N7 2.199(10) . ?
O3 H3 1.0000 . ?
O4 H4 1.0000 . ?
N1 C5A 1.33(4) . ?
N1 C5B 1.35(3) . ?
N1 C3A 1.50(3) . ?
N1 C1B 1.52(3) . ?
N1 C1A 1.58(3) . ?
N1 C3B 1.61(2) . ?
C1A C2A 1.49(3) . ?
C1A H1AA 0.9900 . ?
C1A H1AB 0.9900 . ?
C2A O5 1.448(19) . ?
C2A H2AA 0.9900 . ?
C2A H2AB 0.9900 . ?
C1B C2B 1.56(3) . ?
C1B H1BA 0.9900 . ?
C1B H1BB 0.9900 . ?
C2B O5 1.46(3) . ?
C2B H2BA 0.9900 . ?
C2B H2BB 0.9900 . ?
C3A C4A 1.47(3) . ?
C3A H3AA 0.9900 . ?
C3A H3AB 0.9900 . ?
C4A O6 1.41(2) . ?
C4A H4A1 0.9900 . ?
C4A H4A2 0.9900 . ?
C3B C4B 1.56(3) . ?
C3B H3BA 0.9900 . ?
C3B H3BB 0.9900 . ?
C4B O6 1.51(3) . ?
C4B H4B1 0.9900 . ?
C4B H4B2 0.9900 . ?
C5A H5AA 0.9800 . ?
C5A H5AB 0.9800 . ?
C5A H5AC 0.9800 . ?
C5B H5BA 0.9800 . ?
C5B H5BB 0.9800 . ?
C5B H5BC 0.9800 . ?
N2 C8 1.473(15) . ?
N2 C6 1.477(15) . ?
N2 C10 1.476(14) . ?
C6 C7 1.521(16) . ?
C6 H6A 0.9900 . ?
C6 H6B 0.9900 . ?
C7 O7 1.413(11) . ?
C7 H7A 0.9900 . ?
C7 H7B 0.9900 . ?
C8 C9 1.521(16) . ?
C8 H8A 0.9900 . ?
C8 H8B 0.9900 . ?
C9 O8 1.414(11) . ?
C9 H9A 0.9900 . ?
C9 H9B 0.9900 . ?
C10 H10A 0.9800 . ?
C10 H10B 0.9800 . ?
C10 H10C 0.9800 . ?
N3 C15 1.464(15) . ?
N3 C13 1.472(14) . ?
N3 C11 1.479(15) . ?
C11 C12 1.532(15) . ?
C11 H11A 0.9900 . ?
C11 H11B 0.9900 . ?
C12 O9 1.409(12) . ?
C12 H12A 0.9900 . ?
C12 H12B 0.9900 . ?
C13 C14 1.516(18) . ?
C13 H13A 0.9900 . ?
C13 H13B 0.9900 . ?
C14 O10 1.445(14) . ?
C14 H14A 0.9900 . ?
C14 H14B 0.9900 . ?
C15 H15A 0.9800 . ?
C15 H15B 0.9800 . ?
C15 H15C 0.9800 . ?
N4 C16 1.453(15) . ?
N4 C20 1.457(15) . ?
N4 C18 1.509(16) . ?
C16 C17 1.542(16) . ?
C16 H16A 0.9900 . ?
C16 H16B 0.9900 . ?
C17 O11 1.451(13) . ?
C17 H17A 0.9900 . ?
C17 H17B 0.9900 . ?
C18 C19 1.481(17) . ?
C18 H18A 0.9900 . ?
C18 H18B 0.9900 . ?
C19 O12 1.437(12) . ?
C19 H19A 0.9900 . ?
C19 H19B 0.9900 . ?
C20 H20A 0.9800 . ?
C20 H20B 0.9800 . ?
C20 H20C 0.9800 . ?
N5 C25 1.505(13) . ?
N5 C21 1.510(14) . ?
N5 C23 1.515(14) . ?
C21 C22 1.516(16) . ?
C21 H21A 0.9900 . ?
C21 H21B 0.9900 . ?
C22 O13 1.399(12) . ?
C22 H22A 0.9900 . ?
C22 H22B 0.9900 . ?
C23 C24 1.519(15) . ?
C23 H23A 0.9900 . ?
C23 H23B 0.9900 . ?
C24 O14 1.425(12) . ?
C24 H24A 0.9900 . ?
C24 H24B 0.9900 . ?
C25 H25A 0.9800 . ?
C25 H25B 0.9800 . ?
C25 H25C 0.9800 . ?
N6 C26 1.475(16) . ?
N6 C28 1.484(18) . ?
N6 C30 1.505(15) . ?
C26 C27 1.501(15) . ?
C26 H26A 0.9900 . ?
C26 H26B 0.9900 . ?
C27 O15 1.428(14) . ?
C27 H27A 0.9900 . ?
C27 H27B 0.9900 . ?
C28 C29 1.48(2) . ?
C28 H28A 0.9900 . ?
C28 H28B 0.9900 . ?
C29 O16 1.385(15) . ?
C29 H29A 0.9900 . ?
C29 H29B 0.9900 . ?
C30 H30A 0.9800 . ?
C30 H30B 0.9800 . ?
C30 H30C 0.9800 . ?
N7 C31 1.471(15) . ?
N7 C35 1.476(14) . ?
N7 C33 1.491(16) . ?
C31 C32 1.553(18) . ?
C31 H31A 0.9900 . ?
C31 H31B 0.9900 . ?
C32 O17 1.423(13) . ?
C32 H32A 0.9900 . ?
C32 H32B 0.9900 . ?
C33 C34 1.51(2) . ?
C33 H33A 0.9900 . ?
C33 H33B 0.9900 . ?
C34 O18 1.407(15) . ?
C34 H34A 0.9900 . ?
C34 H34B 0.9900 . ?
C35 H35A 0.9800 . ?
C35 H35B 0.9800 . ?
C35 H35C 0.9800 . ?
O19 C36 1.289(14) . ?
O20 C36 1.246(14) . ?
C36 C37 1.482(16) . ?
C37 C42 1.366(19) . ?
C37 C38 1.394(18) . ?
C38 C39 1.40(2) . ?
C38 H38A 0.9500 . ?
C39 C40 1.35(2) . ?
C39 H39A 0.9500 . ?
C40 C41 1.38(3) . ?
C40 H40A 0.9500 . ?
C41 C42 1.34(2) . ?
C41 H41A 0.9500 . ?
C42 H42A 0.9500 . ?
O21 C43 1.251(14) . ?
O22 C43 1.269(13) . ?
C43 C44 1.518(14) . ?
C44 C45 1.372(19) . ?
C44 C49 1.386(18) . ?
C45 C46 1.38(2) . ?
C45 H45A 0.9500 . ?
C46 C47 1.35(2) . ?
C46 H46A 0.9500 . ?
C47 C48 1.35(2) . ?
C47 H47A 0.9500 . ?
C48 C49 1.402(19) . ?
C48 H48A 0.9500 . ?
C49 H49A 0.9500 . ?
O23 C50 1.273(14) . ?
O24 C50 1.253(14) . ?
C50 C51 1.477(15) . ?
C51 C56 1.388(19) . ?
C51 C52 1.393(19) . ?
C52 C53 1.39(2) . ?
C52 H52A 0.9500 . ?
C53 C54 1.39(2) . ?
C53 H53A 0.9500 . ?
C54 C55 1.37(3) . ?
C54 H54A 0.9500 . ?
C55 C56 1.391(19) . ?
C55 H55A 0.9500 . ?
C56 H56A 0.9500 . ?
O25 C57 1.283(14) . ?
O26 C57 1.237(13) . ?
C57 C58 1.496(16) . ?
C58 C63 1.362(18) . ?
C58 C59 1.370(19) . ?
C59 C60 1.384(19) . ?
C59 H59A 0.9500 . ?
C60 C61 1.38(3) . ?
C60 H60A 0.9500 . ?
C61 C62 1.39(2) . ?
C61 H61A 0.9500 . ?
C62 C63 1.356(17) . ?
C62 H62A 0.9500 . ?
C63 H63A 0.9500 . ?
N11 N12 1.219(13) . ?
N12 N13 1.125(15) . ?
N21 N22 1.191(13) . ?
N22 N23 1.167(15) . ?
N31 N32 1.176(13) . ?
N32 N33 1.164(14) . ?
N41 N42 1.201(13) . ?
N42 N43 1.137(14) . ?
N51 N52 1.177(16) . ?
N52 N53B 1.168(17) . ?
N52 N53A 1.184(17) . ?
N61 N62 1.172(15) . ?
N62 N63A 1.161(16) . ?
N62 N63B 1.183(19) . ?
O73A C73 1.47(3) . ?
O73B C73 1.42(3) . ?
O74 C74 1.52(3) . ?
O75A C75 1.50(3) . ?
O75B C75 1.44(3) . ?
O76A C76 1.47(3) . ?
O76B C76 1.50(3) . ?
O77A C77A 1.48(3) . ?
O77B C77B 1.49(3) . ?
O78A C78 1.46(3) . ?
O78B C78 1.52(3) . ?
O79A C79 1.47(3) . ?
O79B C79 1.45(3) . ?

loop_
_geom_hbond_atom_site_label_D
_geom_hbond_atom_site_label_H
_geom_hbond_atom_site_label_A
_geom_hbond_distance_DH
_geom_hbond_distance_HA
_geom_hbond_distance_DA
_geom_hbond_angle_DHA
_geom_hbond_site_symmetry_A
O3 H3 N21 1.00 1.99 2.946(12) 158.4 .
O4 H4 N11 1.00 2.02 2.968(12) 158.4 .
